data_1566335
loop_
_publ_author_name
'Deziel, Anthony P.'
'Espinosa, Matthew R.'
'Pavlovic, Ljiljana'
'Charboneau, David J.'
'Hazari, Nilay'
'Hopmann, Kathrin H.'
'Mercado, Brandon Q.'

_publ_section_title
;
 Ligand and solvent effects on CO2 insertion into group 10 metal alkyl
 bonds
;
_journal_issue 8
_journal_name_full 'Chemical Science'
_journal_page_first 2391
_journal_page_last 2404
_journal_paper_doi 10.1039/D1SC06346D
_journal_volume 13
_journal_year 2022
_chemical_formula_moiety 'C30 H50 P2 Pd Si'
_chemical_formula_sum 'C30 H50 P2 Pd Si'
_chemical_formula_weight 607.13
_space_group_crystal_system triclinic
_space_group_IT_number 2
_space_group_name_Hall '-P 1'
_space_group_name_H-M_alt 'P -1'
_atom_sites_solution_hydrogens geom
_atom_sites_solution_primary SHELXT
_atom_sites_solution_secondary difmap
_audit_creation_method SHELXL-2014/7
_audit_update_record
;
2021-09-03 deposited with the CCDC.	2022-02-01 downloaded from the CCDC.
;
_cell_angle_alpha 90.444(4)
_cell_angle_beta 94.813(4)
_cell_angle_gamma 117.164(5)
_cell_formula_units_Z 2
_cell_length_a 9.5911(5)
_cell_length_b 9.8051(6)
_cell_length_c 19.1276(7)
_cell_measurement_reflns_used 25904
_cell_measurement_temperature 298(2)
_cell_measurement_theta_max 68.4230
_cell_measurement_theta_min 2.2690
_cell_volume 1592.59(16)
_computing_cell_refinement 'CrysAlisPro 1.171.40.61a (Rigaku OD, 2019)'
_computing_data_collection 'CrysAlisPro 1.171.40.61a (Rigaku OD, 2019)'
_computing_data_reduction 'CrysAlisPro 1.171.40.61a (Rigaku OD, 2019)'
_computing_molecular_graphics 'Olex2 (Dolomanov et al., 2009)'
_computing_publication_material 'CIFTAB-2014/2 (Sheldrick, 2014)'
_computing_structure_refinement 'SHELXL-2014/7 (Sheldrick, 2014)'
_computing_structure_solution 'SHELXT-2014/5 (Sheldrick, 2014)'
_diffrn_ambient_temperature 298(2)
_diffrn_detector_area_resol_mean 22.2
_diffrn_measured_fraction_theta_full 0.983
_diffrn_measured_fraction_theta_max 0.974
_diffrn_measurement_device_type 'Rigaku Saturn 944+ CCD'
_diffrn_measurement_method \w
_diffrn_radiation_type CuK\a
_diffrn_radiation_wavelength 1.54184
_diffrn_reflns_av_R_equivalents 0.0613
_diffrn_reflns_av_unetI/netI 0.0282
_diffrn_reflns_Laue_measured_fraction_full 0.983
_diffrn_reflns_Laue_measured_fraction_max 0.974
_diffrn_reflns_limit_h_max 11
_diffrn_reflns_limit_h_min -11
_diffrn_reflns_limit_k_max 11
_diffrn_reflns_limit_k_min -11
_diffrn_reflns_limit_l_max 22
_diffrn_reflns_limit_l_min -23
_diffrn_reflns_number 58160
_diffrn_reflns_point_group_measured_fraction_full 0.983
_diffrn_reflns_point_group_measured_fraction_max 0.974
_diffrn_reflns_theta_full 67.684
_diffrn_reflns_theta_max 68.624
_diffrn_reflns_theta_min 2.321
_diffrn_source 'microfocus rotating anode'
_exptl_absorpt_coefficient_mu 6.111
_exptl_absorpt_correction_T_max 1.00000
_exptl_absorpt_correction_T_min 0.87366
_exptl_absorpt_correction_type multi-scan
_exptl_absorpt_process_details
; 
CrysAlisPro 1.171.40.61a (Rigaku Oxford Diffraction, 2019) 
Empirical absorption correction using spherical harmonics, 
 implemented in SCALE3 ABSPACK scaling algorithm. 
;
_exptl_crystal_colour Yellow
_exptl_crystal_density_diffrn 1.266
_exptl_crystal_description Block
_exptl_crystal_F_000 640
_exptl_crystal_size_max 0.200
_exptl_crystal_size_mid 0.200
_exptl_crystal_size_min 0.200
_refine_diff_density_max 0.397
_refine_diff_density_min -0.572
_refine_diff_density_rms 0.055
_refine_ls_extinction_method none
_refine_ls_goodness_of_fit_ref 1.030
_refine_ls_hydrogen_treatment constr
_refine_ls_matrix_type full
_refine_ls_number_parameters 321
_refine_ls_number_reflns 5722
_refine_ls_number_restraints 0
_refine_ls_restrained_S_all 1.030
_refine_ls_R_factor_all 0.0405
_refine_ls_R_factor_gt 0.0314
_refine_ls_shift/su_max 0.001
_refine_ls_shift/su_mean 0.000
_refine_ls_structure_factor_coef Fsqd
_refine_ls_weighting_details 'w=1/[\s^2^(Fo^2^)+(0.0311P)^2^+1.0883P] where P=(Fo^2^+2Fc^2^)/3'
_refine_ls_weighting_scheme calc
_refine_ls_wR_factor_gt 0.0696
_refine_ls_wR_factor_ref 0.0740
_reflns_Friedel_coverage 0.000
_reflns_number_gt 4940
_reflns_number_total 5722
_reflns_threshold_expression 'I > 2\s(I)'
_cod_data_source_file d1sc06346d3.cif
_cod_data_source_block 007a-21007
_cod_depositor_comments 'Adding full bibliography for 1566334--1566339.cif.'
_cod_original_cell_volume 1592.59(15)
_cod_database_code 1566335
_shelx_shelxl_version_number 2014/7
_shelx_space_group_comment
; 
The symmetry employed for this shelxl refinement is uniquely defined 
by the following loop, which should always be used as a source of 
symmetry information in preference to the above space-group names. 
They are only intended as comments. 
;
_shelx_estimated_absorpt_t_min 0.375
_shelx_estimated_absorpt_t_max 0.375

loop_
_space_group_symop_operation_xyz
'x, y, z'
'-x, -y, -z'

loop_
_atom_site_label
_atom_site_type_symbol
_atom_site_fract_x
_atom_site_fract_y
_atom_site_fract_z
_atom_site_U_iso_or_equiv
_atom_site_adp_type
_atom_site_occupancy
_atom_site_site_symmetry_order
_atom_site_calc_flag
_atom_site_refinement_flags_posn
_atom_site_refinement_flags_adp
_atom_site_refinement_flags_occupancy
_atom_site_disorder_assembly
_atom_site_disorder_group
Pd1 Pd 0.55849(2) 0.59580(2) 0.74060(2) 0.04023(8) Uani 1 1 d . . . . .
P1 P 0.73590(9) 0.60155(9) 0.83548(4) 0.04475(18) Uani 1 1 d . . . . .
P2 P 0.64881(9) 0.80344(9) 0.65132(4) 0.04607(19) Uani 1 1 d . . . . .
Si1 Si 0.39489(10) 0.35852(9) 0.77612(4) 0.0448(2) Uani 1 1 d . . . . .
C1 C 0.3769(3) 0.5764(3) 0.66743(15) 0.0460(7) Uani 1 1 d . . . . .
C2 C 0.2139(4) 0.4805(4) 0.65468(17) 0.0550(8) Uani 1 1 d . . . . .
H2 H 0.1671 0.3940 0.6807 0.066 Uiso 1 1 calc R U . . .
C3 C 0.1219(4) 0.5112(4) 0.60470(18) 0.0628(9) Uani 1 1 d . . . . .
H3 H 0.0144 0.4456 0.5979 0.075 Uiso 1 1 calc R U . . .
C4 C 0.1857(4) 0.6366(4) 0.56476(18) 0.0676(10) Uani 1 1 d . . . . .
H4 H 0.1221 0.6567 0.5314 0.081 Uiso 1 1 calc R U . . .
C5 C 0.3452(4) 0.7326(4) 0.57455(18) 0.0673(10) Uani 1 1 d . . . . .
H5 H 0.3902 0.8176 0.5475 0.081 Uiso 1 1 calc R U . . .
C6 C 0.4389(4) 0.7020(4) 0.62518(15) 0.0497(7) Uani 1 1 d . . . . .
C7 C 0.7432(4) 0.7779(5) 0.57274(17) 0.0659(10) Uani 1 1 d . . . . .
C8 C 0.7078(6) 0.6087(5) 0.5717(2) 0.0958(15) Uani 1 1 d . . . . .
H8A H 0.7571 0.5900 0.6138 0.144 Uiso 1 1 calc R U . . .
H8B H 0.7483 0.5853 0.5315 0.144 Uiso 1 1 calc R U . . .
H8C H 0.5961 0.5448 0.5691 0.144 Uiso 1 1 calc R U . . .
C9 C 0.6767(6) 0.8081(6) 0.50210(19) 0.0992(15) Uani 1 1 d . . . . .
H9A H 0.5647 0.7450 0.4960 0.149 Uiso 1 1 calc R U . . .
H9B H 0.7239 0.7839 0.4647 0.149 Uiso 1 1 calc R U . . .
H9C H 0.7000 0.9142 0.5014 0.149 Uiso 1 1 calc R U . . .
C10 C 0.9223(5) 0.8790(6) 0.5812(2) 0.0974(15) Uani 1 1 d . . . . .
H10A H 0.9454 0.9850 0.5794 0.146 Uiso 1 1 calc R U . . .
H10B H 0.9682 0.8529 0.5439 0.146 Uiso 1 1 calc R U . . .
H10C H 0.9653 0.8625 0.6256 0.146 Uiso 1 1 calc R U . . .
C11 C 0.6969(4) 1.0096(4) 0.66984(19) 0.0632(9) Uani 1 1 d . . . . .
C12 C 0.6803(6) 1.0990(5) 0.6072(3) 0.1030(17) Uani 1 1 d . . . . .
H12A H 0.7552 1.1079 0.5749 0.154 Uiso 1 1 calc R U . . .
H12B H 0.6997 1.1995 0.6234 0.154 Uiso 1 1 calc R U . . .
H12C H 0.5757 1.0455 0.5839 0.154 Uiso 1 1 calc R U . . .
C13 C 0.8649(5) 1.0950(4) 0.7062(2) 0.0833(12) Uani 1 1 d . . . . .
H13A H 0.8759 1.0398 0.7457 0.125 Uiso 1 1 calc R U . . .
H13B H 0.8851 1.1961 0.7219 0.125 Uiso 1 1 calc R U . . .
H13C H 0.9386 1.1025 0.6736 0.125 Uiso 1 1 calc R U . . .
C14 C 0.5837(5) 1.0037(5) 0.7229(2) 0.0869(13) Uani 1 1 d . . . . .
H14A H 0.4780 0.9573 0.7004 0.130 Uiso 1 1 calc R U . . .
H14B H 0.6116 1.1060 0.7401 0.130 Uiso 1 1 calc R U . . .
H14C H 0.5903 0.9441 0.7614 0.130 Uiso 1 1 calc R U . . .
C15 C 0.3234(4) 0.2041(4) 0.70387(18) 0.0629(9) Uani 1 1 d . . . . .
H15A H 0.2509 0.2174 0.6703 0.094 Uiso 1 1 calc R U . . .
H15B H 0.2714 0.1054 0.7234 0.094 Uiso 1 1 calc R U . . .
H15C H 0.4114 0.2107 0.6810 0.094 Uiso 1 1 calc R U . . .
C16 C 0.2213(4) 0.3384(5) 0.82234(17) 0.0656(10) Uani 1 1 d . . . . .
H16A H 0.2581 0.4019 0.8650 0.098 Uiso 1 1 calc R U . . .
H16B H 0.1604 0.2332 0.8332 0.098 Uiso 1 1 calc R U . . .
H16C H 0.1570 0.3699 0.7924 0.098 Uiso 1 1 calc R U . . .
C17 C 0.5122(4) 0.3026(4) 0.84415(15) 0.0488(7) Uani 1 1 d . . . . .
C18 C 0.4513(4) 0.1535(4) 0.86787(17) 0.0614(9) Uani 1 1 d . . . . .
H18 H 0.3516 0.0807 0.8494 0.074 Uiso 1 1 calc R U . . .
C19 C 0.5341(5) 0.1115(4) 0.91760(18) 0.0662(10) Uani 1 1 d . . . . .
H19 H 0.4921 0.0113 0.9320 0.079 Uiso 1 1 calc R U . . .
C20 C 0.6797(5) 0.2196(5) 0.9456(2) 0.0740(11) Uani 1 1 d . . . . .
H20 H 0.7366 0.1925 0.9795 0.089 Uiso 1 1 calc R U . . .
C21 C 0.7426(4) 0.3668(4) 0.92422(18) 0.0679(10) Uani 1 1 d . . . . .
H21 H 0.8408 0.4390 0.9445 0.081 Uiso 1 1 calc R U . . .
C22 C 0.6612(4) 0.4106(4) 0.87223(15) 0.0503(8) Uani 1 1 d . . . . .
C23 C 0.7447(5) 0.7305(4) 0.91131(17) 0.0653(10) Uani 1 1 d . . . . .
C24 C 0.5732(6) 0.6849(6) 0.9215(3) 0.1120(18) Uani 1 1 d . . . . .
H24A H 0.5204 0.6942 0.8783 0.168 Uiso 1 1 calc R U . . .
H24B H 0.5690 0.7513 0.9575 0.168 Uiso 1 1 calc R U . . .
H24C H 0.5224 0.5806 0.9351 0.168 Uiso 1 1 calc R U . . .
C25 C 0.8277(7) 0.7189(6) 0.9806(2) 0.1101(18) Uani 1 1 d . . . . .
H25A H 0.7764 0.6155 0.9954 0.165 Uiso 1 1 calc R U . . .
H25B H 0.8235 0.7873 1.0156 0.165 Uiso 1 1 calc R U . . .
H25C H 0.9356 0.7466 0.9747 0.165 Uiso 1 1 calc R U . . .
C26 C 0.8218(7) 0.8968(5) 0.8906(2) 0.1060(17) Uani 1 1 d . . . . .
H26A H 0.8076 0.9599 0.9251 0.159 Uiso 1 1 calc R U . . .
H26B H 0.7741 0.9043 0.8456 0.159 Uiso 1 1 calc R U . . .
H26C H 0.9323 0.9311 0.8881 0.159 Uiso 1 1 calc R U . . .
C27 C 0.9382(4) 0.6443(4) 0.81093(18) 0.0594(9) Uani 1 1 d . . . . .
C28 C 1.0673(5) 0.6674(6) 0.8694(2) 0.1063(17) Uani 1 1 d . . . . .
H28A H 1.0830 0.7505 0.9012 0.159 Uiso 1 1 calc R U . . .
H28B H 1.1636 0.6909 0.8493 0.159 Uiso 1 1 calc R U . . .
H28C H 1.0361 0.5751 0.8945 0.159 Uiso 1 1 calc R U . . .
C29 C 1.0004(5) 0.7878(5) 0.7687(2) 0.0882(13) Uani 1 1 d . . . . .
H29A H 0.9201 0.7799 0.7330 0.132 Uiso 1 1 calc R U . . .
H29B H 1.0911 0.7977 0.7471 0.132 Uiso 1 1 calc R U . . .
H29C H 1.0291 0.8764 0.7994 0.132 Uiso 1 1 calc R U . . .
C30 C 0.9093(5) 0.5073(5) 0.7628(3) 0.0935(14) Uani 1 1 d . . . . .
H30A H 0.8790 0.4175 0.7896 0.140 Uiso 1 1 calc R U . . .
H30B H 1.0040 0.5277 0.7418 0.140 Uiso 1 1 calc R U . . .
H30C H 0.8267 0.4904 0.7265 0.140 Uiso 1 1 calc R U . . .

loop_
_atom_site_aniso_label
_atom_site_aniso_U_11
_atom_site_aniso_U_22
_atom_site_aniso_U_33
_atom_site_aniso_U_23
_atom_site_aniso_U_13
_atom_site_aniso_U_12
Pd1 0.03946(12) 0.04504(13) 0.03425(12) 0.00566(8) -0.00008(8) 0.01826(9)
P1 0.0465(4) 0.0478(4) 0.0363(4) 0.0018(3) -0.0056(3) 0.0201(4)
P2 0.0452(4) 0.0460(4) 0.0403(4) 0.0091(3) -0.0007(3) 0.0158(4)
Si1 0.0421(4) 0.0492(5) 0.0381(4) 0.0092(3) 0.0012(3) 0.0171(4)
C1 0.0451(17) 0.0507(17) 0.0405(16) 0.0045(13) 0.0037(13) 0.0205(14)
C2 0.0424(17) 0.064(2) 0.0510(18) 0.0144(15) 0.0001(14) 0.0187(16)
C3 0.0426(18) 0.082(3) 0.056(2) 0.0055(18) -0.0029(15) 0.0228(18)
C4 0.059(2) 0.083(3) 0.058(2) 0.0137(19) -0.0145(17) 0.034(2)
C5 0.066(2) 0.070(2) 0.057(2) 0.0192(17) -0.0099(17) 0.0248(19)
C6 0.0481(18) 0.0518(18) 0.0417(16) 0.0070(14) -0.0028(13) 0.0176(15)
C7 0.066(2) 0.081(3) 0.0450(18) 0.0109(17) 0.0100(16) 0.028(2)
C8 0.128(4) 0.098(3) 0.073(3) -0.003(2) 0.028(3) 0.059(3)
C9 0.108(4) 0.141(4) 0.042(2) 0.018(2) 0.011(2) 0.051(3)
C10 0.072(3) 0.131(4) 0.079(3) 0.018(3) 0.026(2) 0.034(3)
C11 0.064(2) 0.0482(19) 0.068(2) 0.0065(16) -0.0084(18) 0.0199(17)
C12 0.121(4) 0.065(3) 0.107(4) 0.027(2) -0.020(3) 0.034(3)
C13 0.073(3) 0.054(2) 0.104(3) -0.008(2) -0.014(2) 0.017(2)
C14 0.095(3) 0.077(3) 0.101(3) -0.008(2) 0.002(3) 0.051(3)
C15 0.062(2) 0.059(2) 0.059(2) 0.0003(16) -0.0074(17) 0.0227(18)
C16 0.054(2) 0.088(3) 0.0506(19) 0.0162(18) 0.0088(16) 0.0283(19)
C17 0.0525(18) 0.0532(18) 0.0391(16) 0.0063(13) 0.0040(14) 0.0229(15)
C18 0.066(2) 0.055(2) 0.0522(19) 0.0139(16) -0.0003(17) 0.0189(17)
C19 0.085(3) 0.060(2) 0.054(2) 0.0195(17) 0.0041(19) 0.034(2)
C20 0.088(3) 0.074(3) 0.063(2) 0.0217(19) -0.011(2) 0.043(2)
C21 0.065(2) 0.068(2) 0.061(2) 0.0122(18) -0.0182(18) 0.0271(19)
C22 0.0578(19) 0.0538(18) 0.0391(16) 0.0067(13) -0.0024(14) 0.0267(16)
C23 0.082(3) 0.068(2) 0.0447(18) -0.0083(16) -0.0051(17) 0.035(2)
C24 0.108(4) 0.141(5) 0.093(3) -0.040(3) 0.018(3) 0.062(4)
C25 0.165(5) 0.127(4) 0.047(2) -0.020(2) -0.029(3) 0.081(4)
C26 0.163(5) 0.067(3) 0.082(3) -0.012(2) -0.002(3) 0.050(3)
C27 0.0465(19) 0.068(2) 0.062(2) 0.0088(17) -0.0006(16) 0.0258(17)
C28 0.063(3) 0.158(5) 0.092(3) 0.025(3) -0.015(2) 0.049(3)
C29 0.055(2) 0.090(3) 0.112(4) 0.037(3) 0.018(2) 0.026(2)
C30 0.087(3) 0.101(3) 0.106(4) -0.007(3) 0.029(3) 0.051(3)

loop_
_atom_type_symbol
_atom_type_description
_atom_type_scat_dispersion_real
_atom_type_scat_dispersion_imag
_atom_type_scat_source
C C 0.0181 0.0091 'International Tables Vol C Tables 4.2.6.8 and 6.1.1.4'
H H 0.0000 0.0000 'International Tables Vol C Tables 4.2.6.8 and 6.1.1.4'
P P 0.2955 0.4335 'International Tables Vol C Tables 4.2.6.8 and 6.1.1.4'
Pd Pd 0.1215 3.9337 'International Tables Vol C Tables 4.2.6.8 and 6.1.1.4'
Si Si 0.2541 0.3302 'International Tables Vol C Tables 4.2.6.8 and 6.1.1.4'

loop_
_geom_angle_atom_site_label_1
_geom_angle_atom_site_label_2
_geom_angle_atom_site_label_3
_geom_angle
_geom_angle_site_symmetry_1
_geom_angle_site_symmetry_3
_geom_angle_publ_flag
C1 Pd1 Si1 88.44(9) . . ?
C1 Pd1 P1 171.47(8) . . ?
Si1 Pd1 P1 85.17(3) . . ?
C1 Pd1 P2 67.10(8) . . ?
Si1 Pd1 P2 153.19(3) . . ?
P1 Pd1 P2 120.19(3) . . ?
C22 P1 C23 103.75(16) . . ?
C22 P1 C27 104.30(15) . . ?
C23 P1 C27 112.36(17) . . ?
C22 P1 Pd1 109.58(10) . . ?
C23 P1 Pd1 111.35(12) . . ?
C27 P1 Pd1 114.65(11) . . ?
C6 P2 C11 106.37(16) . . ?
C6 P2 C7 104.70(16) . . ?
C11 P2 C7 112.29(18) . . ?
C6 P2 Pd1 78.67(10) . . ?
C11 P2 Pd1 124.91(12) . . ?
C7 P2 Pd1 119.30(13) . . ?
C15 Si1 C16 108.61(17) . . ?
C15 Si1 C17 104.95(15) . . ?
C16 Si1 C17 103.40(15) . . ?
C15 Si1 Pd1 113.16(12) . . ?
C16 Si1 Pd1 117.61(13) . . ?
C17 Si1 Pd1 107.91(10) . . ?
C6 C1 C2 115.8(3) . . ?
C6 C1 Pd1 107.2(2) . . ?
C2 C1 Pd1 136.8(2) . . ?
C3 C2 C1 121.7(3) . . ?
C3 C2 H2 119.2 . . ?
C1 C2 H2 119.2 . . ?
C4 C3 C2 121.2(3) . . ?
C4 C3 H3 119.4 . . ?
C2 C3 H3 119.4 . . ?
C3 C4 C5 119.2(3) . . ?
C3 C4 H4 120.4 . . ?
C5 C4 H4 120.4 . . ?
C4 C5 C6 119.7(3) . . ?
C4 C5 H5 120.1 . . ?
C6 C5 H5 120.1 . . ?
C5 C6 C1 122.3(3) . . ?
C5 C6 P2 130.9(3) . . ?
C1 C6 P2 106.7(2) . . ?
C9 C7 C8 108.4(4) . . ?
C9 C7 C10 108.6(3) . . ?
C8 C7 C10 109.0(4) . . ?
C9 C7 P2 114.6(3) . . ?
C8 C7 P2 104.5(2) . . ?
C10 C7 P2 111.6(3) . . ?
C7 C8 H8A 109.5 . . ?
C7 C8 H8B 109.5 . . ?
H8A C8 H8B 109.5 . . ?
C7 C8 H8C 109.5 . . ?
H8A C8 H8C 109.5 . . ?
H8B C8 H8C 109.5 . . ?
C7 C9 H9A 109.5 . . ?
C7 C9 H9B 109.5 . . ?
H9A C9 H9B 109.5 . . ?
C7 C9 H9C 109.5 . . ?
H9A C9 H9C 109.5 . . ?
H9B C9 H9C 109.5 . . ?
C7 C10 H10A 109.5 . . ?
C7 C10 H10B 109.5 . . ?
H10A C10 H10B 109.5 . . ?
C7 C10 H10C 109.5 . . ?
H10A C10 H10C 109.5 . . ?
H10B C10 H10C 109.5 . . ?
C14 C11 C12 109.1(4) . . ?
C14 C11 C13 107.8(3) . . ?
C12 C11 C13 109.0(3) . . ?
C14 C11 P2 104.8(3) . . ?
C12 C11 P2 116.9(3) . . ?
C13 C11 P2 108.9(3) . . ?
C11 C12 H12A 109.5 . . ?
C11 C12 H12B 109.5 . . ?
H12A C12 H12B 109.5 . . ?
C11 C12 H12C 109.5 . . ?
H12A C12 H12C 109.5 . . ?
H12B C12 H12C 109.5 . . ?
C11 C13 H13A 109.5 . . ?
C11 C13 H13B 109.5 . . ?
H13A C13 H13B 109.5 . . ?
C11 C13 H13C 109.5 . . ?
H13A C13 H13C 109.5 . . ?
H13B C13 H13C 109.5 . . ?
C11 C14 H14A 109.5 . . ?
C11 C14 H14B 109.5 . . ?
H14A C14 H14B 109.5 . . ?
C11 C14 H14C 109.5 . . ?
H14A C14 H14C 109.5 . . ?
H14B C14 H14C 109.5 . . ?
Si1 C15 H15A 109.5 . . ?
Si1 C15 H15B 109.5 . . ?
H15A C15 H15B 109.5 . . ?
Si1 C15 H15C 109.5 . . ?
H15A C15 H15C 109.5 . . ?
H15B C15 H15C 109.5 . . ?
Si1 C16 H16A 109.5 . . ?
Si1 C16 H16B 109.5 . . ?
H16A C16 H16B 109.5 . . ?
Si1 C16 H16C 109.5 . . ?
H16A C16 H16C 109.5 . . ?
H16B C16 H16C 109.5 . . ?
C22 C17 C18 118.5(3) . . ?
C22 C17 Si1 120.2(2) . . ?
C18 C17 Si1 121.3(2) . . ?
C19 C18 C17 122.0(3) . . ?
C19 C18 H18 119.0 . . ?
C17 C18 H18 119.0 . . ?
C20 C19 C18 118.8(3) . . ?
C20 C19 H19 120.6 . . ?
C18 C19 H19 120.6 . . ?
C21 C20 C19 120.9(3) . . ?
C21 C20 H20 119.6 . . ?
C19 C20 H20 119.6 . . ?
C20 C21 C22 121.0(3) . . ?
C20 C21 H21 119.5 . . ?
C22 C21 H21 119.5 . . ?
C17 C22 C21 118.8(3) . . ?
C17 C22 P1 115.7(2) . . ?
C21 C22 P1 125.5(3) . . ?
C25 C23 C26 108.9(4) . . ?
C25 C23 C24 108.8(4) . . ?
C26 C23 C24 108.0(4) . . ?
C25 C23 P1 116.3(3) . . ?
C26 C23 P1 109.5(3) . . ?
C24 C23 P1 105.1(3) . . ?
C23 C24 H24A 109.5 . . ?
C23 C24 H24B 109.5 . . ?
H24A C24 H24B 109.5 . . ?
C23 C24 H24C 109.5 . . ?
H24A C24 H24C 109.5 . . ?
H24B C24 H24C 109.5 . . ?
C23 C25 H25A 109.5 . . ?
C23 C25 H25B 109.5 . . ?
H25A C25 H25B 109.5 . . ?
C23 C25 H25C 109.5 . . ?
H25A C25 H25C 109.5 . . ?
H25B C25 H25C 109.5 . . ?
C23 C26 H26A 109.5 . . ?
C23 C26 H26B 109.5 . . ?
H26A C26 H26B 109.5 . . ?
C23 C26 H26C 109.5 . . ?
H26A C26 H26C 109.5 . . ?
H26B C26 H26C 109.5 . . ?
C29 C27 C30 108.6(3) . . ?
C29 C27 C28 107.1(3) . . ?
C30 C27 C28 108.9(4) . . ?
C29 C27 P1 108.8(3) . . ?
C30 C27 P1 104.3(3) . . ?
C28 C27 P1 118.9(3) . . ?
C27 C28 H28A 109.5 . . ?
C27 C28 H28B 109.5 . . ?
H28A C28 H28B 109.5 . . ?
C27 C28 H28C 109.5 . . ?
H28A C28 H28C 109.5 . . ?
H28B C28 H28C 109.5 . . ?
C27 C29 H29A 109.5 . . ?
C27 C29 H29B 109.5 . . ?
H29A C29 H29B 109.5 . . ?
C27 C29 H29C 109.5 . . ?
H29A C29 H29C 109.5 . . ?
H29B C29 H29C 109.5 . . ?
C27 C30 H30A 109.5 . . ?
C27 C30 H30B 109.5 . . ?
H30A C30 H30B 109.5 . . ?
C27 C30 H30C 109.5 . . ?
H30A C30 H30C 109.5 . . ?
H30B C30 H30C 109.5 . . ?

loop_
_geom_bond_atom_site_label_1
_geom_bond_atom_site_label_2
_geom_bond_distance
_geom_bond_site_symmetry_2
_geom_bond_publ_flag
Pd1 C1 2.076(3) . ?
Pd1 Si1 2.2818(8) . ?
Pd1 P1 2.3632(7) . ?
Pd1 P2 2.5501(8) . ?
P1 C22 1.842(3) . ?
P1 C23 1.888(3) . ?
P1 C27 1.891(4) . ?
P2 C6 1.813(3) . ?
P2 C11 1.880(4) . ?
P2 C7 1.890(4) . ?
Si1 C15 1.880(3) . ?
Si1 C16 1.882(3) . ?
Si1 C17 1.894(3) . ?
C1 C6 1.396(4) . ?
C1 C2 1.407(4) . ?
C2 C3 1.374(4) . ?
C2 H2 0.9300 . ?
C3 C4 1.370(5) . ?
C3 H3 0.9300 . ?
C4 C5 1.377(5) . ?
C4 H4 0.9300 . ?
C5 C6 1.393(4) . ?
C5 H5 0.9300 . ?
C7 C9 1.534(5) . ?
C7 C8 1.534(6) . ?
C7 C10 1.534(5) . ?
C8 H8A 0.9600 . ?
C8 H8B 0.9600 . ?
C8 H8C 0.9600 . ?
C9 H9A 0.9600 . ?
C9 H9B 0.9600 . ?
C9 H9C 0.9600 . ?
C10 H10A 0.9600 . ?
C10 H10B 0.9600 . ?
C10 H10C 0.9600 . ?
C11 C14 1.530(6) . ?
C11 C12 1.530(5) . ?
C11 C13 1.533(5) . ?
C12 H12A 0.9600 . ?
C12 H12B 0.9600 . ?
C12 H12C 0.9600 . ?
C13 H13A 0.9600 . ?
C13 H13B 0.9600 . ?
C13 H13C 0.9600 . ?
C14 H14A 0.9600 . ?
C14 H14B 0.9600 . ?
C14 H14C 0.9600 . ?
C15 H15A 0.9600 . ?
C15 H15B 0.9600 . ?
C15 H15C 0.9600 . ?
C16 H16A 0.9600 . ?
C16 H16B 0.9600 . ?
C16 H16C 0.9600 . ?
C17 C22 1.390(4) . ?
C17 C18 1.400(4) . ?
C18 C19 1.373(5) . ?
C18 H18 0.9300 . ?
C19 C20 1.368(5) . ?
C19 H19 0.9300 . ?
C20 C21 1.368(5) . ?
C20 H20 0.9300 . ?
C21 C22 1.401(4) . ?
C21 H21 0.9300 . ?
C23 C25 1.521(5) . ?
C23 C26 1.524(6) . ?
C23 C24 1.525(6) . ?
C24 H24A 0.9600 . ?
C24 H24B 0.9600 . ?
C24 H24C 0.9600 . ?
C25 H25A 0.9600 . ?
C25 H25B 0.9600 . ?
C25 H25C 0.9600 . ?
C26 H26A 0.9600 . ?
C26 H26B 0.9600 . ?
C26 H26C 0.9600 . ?
C27 C29 1.523(5) . ?
C27 C30 1.526(5) . ?
C27 C28 1.531(5) . ?
C28 H28A 0.9600 . ?
C28 H28B 0.9600 . ?
C28 H28C 0.9600 . ?
C29 H29A 0.9600 . ?
C29 H29B 0.9600 . ?
C29 H29C 0.9600 . ?
C30 H30A 0.9600 . ?
C30 H30B 0.9600 . ?
C30 H30C 0.9600 . ?

loop_
_geom_torsion_atom_site_label_1
_geom_torsion_atom_site_label_2
_geom_torsion_atom_site_label_3
_geom_torsion_atom_site_label_4
_geom_torsion
_geom_torsion_site_symmetry_1
_geom_torsion_site_symmetry_2
_geom_torsion_site_symmetry_3
_geom_torsion_site_symmetry_4
_geom_torsion_publ_flag
C6 C1 C2 C3 -1.3(5) . . . . ?
Pd1 C1 C2 C3 171.9(3) . . . . ?
C1 C2 C3 C4 0.4(6) . . . . ?
C2 C3 C4 C5 0.6(6) . . . . ?
C3 C4 C5 C6 -0.6(6) . . . . ?
C4 C5 C6 C1 -0.4(6) . . . . ?
C4 C5 C6 P2 -179.8(3) . . . . ?
C2 C1 C6 C5 1.3(5) . . . . ?
Pd1 C1 C6 C5 -173.9(3) . . . . ?
C2 C1 C6 P2 -179.2(2) . . . . ?
Pd1 C1 C6 P2 5.7(3) . . . . ?
C11 P2 C6 C5 51.7(4) . . . . ?
C7 P2 C6 C5 -67.4(4) . . . . ?
Pd1 P2 C6 C5 175.0(4) . . . . ?
C11 P2 C6 C1 -127.8(2) . . . . ?
C7 P2 C6 C1 113.1(2) . . . . ?
Pd1 P2 C6 C1 -4.5(2) . . . . ?
C6 P2 C7 C9 46.7(3) . . . . ?
C11 P2 C7 C9 -68.3(3) . . . . ?
Pd1 P2 C7 C9 131.8(3) . . . . ?
C6 P2 C7 C8 -71.7(3) . . . . ?
C11 P2 C7 C8 173.3(3) . . . . ?
Pd1 P2 C7 C8 13.4(3) . . . . ?
C6 P2 C7 C10 170.7(3) . . . . ?
C11 P2 C7 C10 55.7(3) . . . . ?
Pd1 P2 C7 C10 -104.3(3) . . . . ?
C6 P2 C11 C14 53.7(3) . . . . ?
C7 P2 C11 C14 167.7(2) . . . . ?
Pd1 P2 C11 C14 -33.7(3) . . . . ?
C6 P2 C11 C12 -67.2(4) . . . . ?
C7 P2 C11 C12 46.8(4) . . . . ?
Pd1 P2 C11 C12 -154.6(3) . . . . ?
C6 P2 C11 C13 168.8(3) . . . . ?
C7 P2 C11 C13 -77.3(3) . . . . ?
Pd1 P2 C11 C13 81.3(3) . . . . ?
C15 Si1 C17 C22 131.7(3) . . . . ?
C16 Si1 C17 C22 -114.5(3) . . . . ?
Pd1 Si1 C17 C22 10.8(3) . . . . ?
C15 Si1 C17 C18 -49.0(3) . . . . ?
C16 Si1 C17 C18 64.8(3) . . . . ?
Pd1 Si1 C17 C18 -169.9(3) . . . . ?
C22 C17 C18 C19 -0.1(5) . . . . ?
Si1 C17 C18 C19 -179.4(3) . . . . ?
C17 C18 C19 C20 1.1(6) . . . . ?
C18 C19 C20 C21 -0.4(6) . . . . ?
C19 C20 C21 C22 -1.2(6) . . . . ?
C18 C17 C22 C21 -1.5(5) . . . . ?
Si1 C17 C22 C21 177.8(3) . . . . ?
C18 C17 C22 P1 177.5(3) . . . . ?
Si1 C17 C22 P1 -3.1(4) . . . . ?
C20 C21 C22 C17 2.2(6) . . . . ?
C20 C21 C22 P1 -176.8(3) . . . . ?
C23 P1 C22 C17 113.2(3) . . . . ?
C27 P1 C22 C17 -129.0(3) . . . . ?
Pd1 P1 C22 C17 -5.8(3) . . . . ?
C23 P1 C22 C21 -67.8(3) . . . . ?
C27 P1 C22 C21 50.0(3) . . . . ?
Pd1 P1 C22 C21 173.2(3) . . . . ?
C22 P1 C23 C25 50.1(4) . . . . ?
C27 P1 C23 C25 -62.0(4) . . . . ?
Pd1 P1 C23 C25 167.8(3) . . . . ?
C22 P1 C23 C26 173.9(3) . . . . ?
C27 P1 C23 C26 61.9(3) . . . . ?
Pd1 P1 C23 C26 -68.3(3) . . . . ?
C22 P1 C23 C24 -70.3(3) . . . . ?
C27 P1 C23 C24 177.6(3) . . . . ?
Pd1 P1 C23 C24 47.4(3) . . . . ?
C22 P1 C27 C29 170.6(3) . . . . ?
C23 P1 C27 C29 -77.7(3) . . . . ?
Pd1 P1 C27 C29 50.8(3) . . . . ?
C22 P1 C27 C30 54.9(3) . . . . ?
C23 P1 C27 C30 166.6(3) . . . . ?
Pd1 P1 C27 C30 -64.9(3) . . . . ?
C22 P1 C27 C28 -66.5(4) . . . . ?
C23 P1 C27 C28 45.2(4) . . . . ?
Pd1 P1 C27 C28 173.7(3) . . . . ?
